data_2201021
loop_
_publ_author_name
'N\"ather, Christian'
'Kr\"uger, Oliver'
'Wille, Uta'

_publ_section_title
<i>cis</i>-[4a]-<i>cisoid</i>-[4a,4b]-<i>cis</i>-[4b]-1,3,4b,5,7,8b-Hexamethylperhydro-1,3,5,7-tetraazabiphenylene-2,4,6,8-tetraone
_journal_issue 4
_journal_name_full 'Acta Crystallographica Section E'
_journal_page_first o405
_journal_page_last o406
_journal_paper_doi 10.1107/S1600536802004452
_journal_volume 58
_journal_year 2002
_chemical_formula_iupac 'C14 H20 N4 O4'
_chemical_formula_moiety 'C14 H20 N4 O4'
_chemical_formula_sum 'C14 H20 N4 O4'
_chemical_formula_weight 308.34
_chemical_name_common
;
cis-[4a]-cisoid-[4a,4b]-cis-[4b]-1,3,4b,5,7,8b-Hexamethylperhydro-1,3,5,7-
tetraazabiphenylene-2,4,6,8-tetraone
;
_chemical_name_systematic ?
_space_group_IT_number 14
_symmetry_cell_setting monoclinic
_symmetry_space_group_name_Hall '-P 2yn'
_symmetry_space_group_name_H-M 'P 1 21/n 1'
_atom_sites_solution_hydrogens geom
_atom_sites_solution_primary direct
_atom_sites_solution_secondary difmap
_audit_creation_method SHELXL-97
_cell_angle_alpha 90.00
_cell_angle_beta 104.445(8)
_cell_angle_gamma 90.00
_cell_formula_units_Z 4
_cell_length_a 8.4422(6)
_cell_length_b 14.0159(11)
_cell_length_c 12.7803(8)
_cell_measurement_reflns_used 8000
_cell_measurement_temperature 170(2)
_cell_measurement_theta_max 25
_cell_measurement_theta_min 12.5
_cell_volume 1464.42(19)
_computing_cell_refinement 'IPDS Program Package'
_computing_data_collection 'IPDS Program Package (Stoe & Cie, 1998)'
_computing_data_reduction 'IPDS Program Package'
_computing_molecular_graphics 'XP in SHELXTL (Bruker, 1998)'
_computing_publication_material 'CIFTAB in SHELXL97'
_computing_structure_refinement 'SHELXL97 (Sheldrick, 1997)'
_computing_structure_solution 'SHELXS97 (Sheldrick, 1997)'
_diffrn_ambient_temperature 170(2)
_diffrn_measured_fraction_theta_full 0.959
_diffrn_measured_fraction_theta_max 0.959
_diffrn_measurement_device_type 'Stoe Imaging Plate Diffraction System'
_diffrn_measurement_method \f
_diffrn_radiation_monochromator graphite
_diffrn_radiation_source 'fine-focus sealed tube'
_diffrn_radiation_type MoK\a
_diffrn_radiation_wavelength 0.71073
_diffrn_reflns_av_R_equivalents 0.0319
_diffrn_reflns_av_sigmaI/netI 0.0202
_diffrn_reflns_limit_h_max 11
_diffrn_reflns_limit_h_min -11
_diffrn_reflns_limit_k_max 18
_diffrn_reflns_limit_k_min -18
_diffrn_reflns_limit_l_max 16
_diffrn_reflns_limit_l_min -16
_diffrn_reflns_number 13199
_diffrn_reflns_theta_full 28.09
_diffrn_reflns_theta_max 28.09
_diffrn_reflns_theta_min 2.88
_diffrn_standards_decay_% none
_diffrn_standards_interval_time 0
_diffrn_standards_number 0
_exptl_absorpt_coefficient_mu 0.104
_exptl_absorpt_correction_type none
_exptl_crystal_colour colourless
_exptl_crystal_density_diffrn 1.399
_exptl_crystal_density_method 'not measured'
_exptl_crystal_description 'irregular block'
_exptl_crystal_F_000 656
_exptl_crystal_size_max 0.4
_exptl_crystal_size_mid 0.4
_exptl_crystal_size_min 0.3
_refine_diff_density_max 0.223
_refine_diff_density_min -0.184
_refine_ls_extinction_coef 0.062(9)
_refine_ls_extinction_expression Fc^*^=kFc[1+0.001xFc^2^\l^3^/sin(2\q)]^-1/4^
_refine_ls_extinction_method SHELXL97
_refine_ls_goodness_of_fit_ref 1.038
_refine_ls_hydrogen_treatment mixed
_refine_ls_matrix_type full
_refine_ls_number_parameters 206
_refine_ls_number_reflns 3425
_refine_ls_number_restraints 0
_refine_ls_restrained_S_all 1.038
_refine_ls_R_factor_all 0.0484
_refine_ls_R_factor_gt 0.0447
_refine_ls_shift/su_max <0.001
_refine_ls_shift/su_mean 0.000
_refine_ls_structure_factor_coef Fsqd
_refine_ls_weighting_details 'calc w = 1/[\s^2^(Fo^2^)+(0.0703P)^2^+0.4649P] where P = (Fo^2^+2Fc^2^)/3'
_refine_ls_weighting_scheme calc
_refine_ls_wR_factor_gt 0.1194
_refine_ls_wR_factor_ref 0.1233
_reflns_number_gt 3097
_reflns_number_total 3425
_reflns_threshold_expression I>2\s(I)
_cod_data_source_file bt6119.cif
_cod_data_source_block I
_cod_original_cell_volume 1464.42(18)
_cod_original_sg_symbol_H-M 'P 21/n'
_cod_database_code 2201021
_cod_database_fobs_code 2201021

loop_
_symmetry_equiv_pos_as_xyz
'x, y, z'
'-x+1/2, y+1/2, -z+1/2'
'-x, -y, -z'
'x-1/2, -y-1/2, z-1/2'

loop_
_atom_site_label
_atom_site_fract_x
_atom_site_fract_y
_atom_site_fract_z
_atom_site_U_iso_or_equiv
_atom_site_adp_type
_atom_site_calc_flag
_atom_site_refinement_flags
_atom_site_occupancy
_atom_site_disorder_assembly
_atom_site_disorder_group
_atom_site_type_symbol
N1 0.78205(11) 0.77535(7) 0.27455(8) 0.0223(2) Uani d . 1 . . N
C2 0.82012(13) 0.81311(8) 0.18684(9) 0.0222(2) Uani d . 1 . . C
N3 0.98191(11) 0.80661(7) 0.17689(8) 0.0255(2) Uani d . 1 . . N
C4 1.10800(14) 0.76536(10) 0.25232(11) 0.0310(3) Uani d . 1 . . C
C5 1.06109(13) 0.70991(8) 0.33868(10) 0.0252(3) Uani d . 1 . . C
H5 1.1518 0.7130 0.4060 0.030 Uiso calc R 1 . . H
C6 0.89808(13) 0.73236(8) 0.36677(9) 0.0225(2) Uani d . 1 . . C
C11 0.61614(14) 0.79420(9) 0.28484(11) 0.0293(3) Uani d . 1 . . C
H11A 0.6073 0.8611 0.3048 0.044 Uiso calc R 1 . . H
H11B 0.5924 0.7528 0.3409 0.044 Uiso calc R 1 . . H
H11C 0.5376 0.7813 0.2157 0.044 Uiso calc R 1 . . H
O12 0.71846(10) 0.85375(7) 0.11585(7) 0.0322(2) Uani d . 1 . . O
C13 1.01550(17) 0.84967(10) 0.08004(11) 0.0328(3) Uani d . 1 . . C
H13A 1.1326 0.8446 0.0838 0.049 Uiso calc R 1 . . H
H13B 0.9836 0.9171 0.0759 0.049 Uiso calc R 1 . . H
H13C 0.9528 0.8161 0.0157 0.049 Uiso calc R 1 . . H
O14 1.24902(13) 0.77021(11) 0.24559(11) 0.0569(4) Uani d . 1 . . O
C16 0.90919(17) 0.78863(9) 0.46951(10) 0.0323(3) Uani d . 1 . . C
H16A 0.9343 0.8554 0.4577 0.048 Uiso calc R 1 . . H
H16B 0.9959 0.7619 0.5279 0.048 Uiso calc R 1 . . H
H16C 0.8045 0.7850 0.4894 0.048 Uiso calc R 1 . . H
N21 0.93405(12) 0.58422(8) 0.20110(8) 0.0261(2) Uani d . 1 . . N
C22 0.77692(14) 0.55781(8) 0.15779(9) 0.0247(2) Uani d . 1 . . C
N23 0.66775(11) 0.55754(7) 0.22449(8) 0.0245(2) Uani d . 1 . . N
C24 0.70751(14) 0.58192(8) 0.33151(10) 0.0238(2) Uani d . 1 . . C
C25 0.87438(13) 0.62150(8) 0.37562(9) 0.0226(2) Uani d . 1 . . C
H25 0.9154 0.6014 0.4527 0.027 Uiso calc R 1 . . H
C26 1.00743(13) 0.60298(8) 0.31521(9) 0.0235(2) Uani d . 1 . . C
C31 1.04325(17) 0.57469(12) 0.12885(12) 0.0405(3) Uani d . 1 . . C
H31A 1.0670 0.5071 0.1206 0.061 Uiso calc R 1 . . H
H31B 1.1455 0.6089 0.1595 0.061 Uiso calc R 1 . . H
H31C 0.9903 0.6017 0.0580 0.061 Uiso calc R 1 . . H
O32 0.72897(12) 0.53444(8) 0.06336(8) 0.0383(3) Uani d . 1 . . O
C33 0.49735(15) 0.53062(10) 0.17606(11) 0.0328(3) Uani d . 1 . . C
H33A 0.4677 0.4762 0.2154 0.049 Uiso calc R 1 . . H
H33B 0.4850 0.5130 0.1002 0.049 Uiso calc R 1 . . H
H33C 0.4255 0.5847 0.1802 0.049 Uiso calc R 1 . . H
O34 0.60855(12) 0.57572(7) 0.38586(8) 0.0345(2) Uani d . 1 . . O
C36 1.13533(16) 0.52872(10) 0.36463(11) 0.0330(3) Uani d . 1 . . C
H36A 1.0852 0.4652 0.3559 0.049 Uiso calc R 1 . . H
H36B 1.1787 0.5423 0.4417 0.049 Uiso calc R 1 . . H
H36C 1.2246 0.5307 0.3282 0.049 Uiso calc R 1 . . H

loop_
_atom_site_aniso_label
_atom_site_aniso_U_11
_atom_site_aniso_U_22
_atom_site_aniso_U_33
_atom_site_aniso_U_12
_atom_site_aniso_U_13
_atom_site_aniso_U_23
N1 0.0180(4) 0.0281(5) 0.0206(5) 0.0013(3) 0.0045(3) 0.0038(3)
C2 0.0201(5) 0.0248(5) 0.0206(6) -0.0021(4) 0.0034(4) 0.0009(4)
N3 0.0211(5) 0.0314(5) 0.0248(5) -0.0018(4) 0.0075(4) 0.0043(4)
C4 0.0194(5) 0.0377(7) 0.0352(7) -0.0011(4) 0.0056(5) 0.0052(5)
C5 0.0190(5) 0.0311(6) 0.0226(6) -0.0004(4) -0.0003(4) 0.0014(4)
C6 0.0226(5) 0.0257(5) 0.0176(6) -0.0006(4) 0.0019(4) 0.0001(4)
C11 0.0219(5) 0.0347(6) 0.0333(7) 0.0036(4) 0.0106(5) 0.0055(5)
O12 0.0252(4) 0.0419(5) 0.0268(5) 0.0013(3) 0.0012(3) 0.0120(4)
C13 0.0350(6) 0.0376(7) 0.0304(7) -0.0017(5) 0.0165(5) 0.0068(5)
O14 0.0202(5) 0.0829(9) 0.0695(9) 0.0025(5) 0.0149(5) 0.0291(7)
C16 0.0420(7) 0.0310(6) 0.0220(6) -0.0005(5) 0.0042(5) -0.0051(5)
N21 0.0205(5) 0.0389(6) 0.0185(5) 0.0008(4) 0.0040(4) -0.0046(4)
C22 0.0237(5) 0.0291(5) 0.0198(6) 0.0015(4) 0.0024(4) -0.0021(4)
N23 0.0204(5) 0.0290(5) 0.0229(5) -0.0012(3) 0.0032(4) -0.0008(4)
C24 0.0265(5) 0.0221(5) 0.0239(6) 0.0003(4) 0.0083(4) 0.0002(4)
C25 0.0247(5) 0.0259(5) 0.0167(5) 0.0002(4) 0.0039(4) 0.0000(4)
C26 0.0206(5) 0.0298(6) 0.0178(6) 0.0022(4) 0.0008(4) -0.0008(4)
C31 0.0312(6) 0.0637(9) 0.0302(7) 0.0012(6) 0.0145(5) -0.0085(6)
O32 0.0353(5) 0.0551(6) 0.0215(5) -0.0048(4) 0.0017(4) -0.0092(4)
C33 0.0227(6) 0.0376(7) 0.0347(7) -0.0056(5) 0.0008(5) 0.0008(5)
O34 0.0366(5) 0.0366(5) 0.0363(6) -0.0054(4) 0.0205(4) -0.0030(4)
C36 0.0294(6) 0.0342(6) 0.0314(7) 0.0084(5) -0.0002(5) 0.0008(5)

loop_
_atom_type_symbol
_atom_type_description
_atom_type_scat_dispersion_real
_atom_type_scat_dispersion_imag
_atom_type_scat_source
C C 0.0033 0.0016 'International Tables Vol C Tables 4.2.6.8 and 6.1.1.4'
H H 0.0000 0.0000 'International Tables Vol C Tables 4.2.6.8 and 6.1.1.4'
N N 0.0061 0.0033 'International Tables Vol C Tables 4.2.6.8 and 6.1.1.4'
O O 0.0106 0.0060 'International Tables Vol C Tables 4.2.6.8 and 6.1.1.4'

loop_
_geom_angle_atom_site_label_1
_geom_angle_atom_site_label_2
_geom_angle_atom_site_label_3
_geom_angle
_geom_angle_publ_flag
C2 N1 C6 125.53(9) n
C2 N1 C11 115.83(9) n
C6 N1 C11 117.78(9) n
O12 C2 N1 122.05(10) n
O12 C2 N3 118.74(10) n
N1 C2 N3 119.20(10) n
C4 N3 C2 124.36(10) n
C4 N3 C13 119.12(10) n
C2 N3 C13 116.50(10) n
O14 C4 N3 121.86(13) n
O14 C4 C5 121.99(12) n
N3 C4 C5 116.06(10) n
C4 C5 C6 119.14(10) n
C4 C5 C26 118.38(11) n
C6 C5 C26 90.43(8) n
C4 C5 H5 109.2 n
C6 C5 H5 109.2 n
C26 C5 H5 109.2 n
N1 C6 C16 111.63(10) n
N1 C6 C5 110.78(9) n
C16 C6 C5 116.30(10) n
N1 C6 C25 113.15(9) n
C16 C6 C25 115.67(10) n
C5 C6 C25 87.25(8) n
N1 C11 H11A 109.5 n
N1 C11 H11B 109.5 n
H11A C11 H11B 109.5 n
N1 C11 H11C 109.5 n
H11A C11 H11C 109.5 n
H11B C11 H11C 109.5 n
N3 C13 H13A 109.5 n
N3 C13 H13B 109.5 n
H13A C13 H13B 109.5 n
N3 C13 H13C 109.5 n
H13A C13 H13C 109.5 n
H13B C13 H13C 109.5 n
C6 C16 H16A 109.5 n
C6 C16 H16B 109.5 n
H16A C16 H16B 109.5 n
C6 C16 H16C 109.5 n
H16A C16 H16C 109.5 n
H16B C16 H16C 109.5 n
C22 N21 C26 125.85(10) n
C22 N21 C31 115.06(11) n
C26 N21 C31 118.00(10) n
O32 C22 N21 121.84(11) n
O32 C22 N23 119.67(11) n
N21 C22 N23 118.49(10) n
C24 N23 C22 124.92(10) n
C24 N23 C33 117.16(10) n
C22 N23 C33 117.92(10) n
O34 C24 N23 121.42(11) n
O34 C24 C25 122.07(11) n
N23 C24 C25 116.42(10) n
C24 C25 C26 119.26(10) n
C24 C25 C6 117.78(9) n
C26 C25 C6 90.50(8) n
C24 C25 H25 109.3 n
C26 C25 H25 109.3 n
C6 C25 H25 109.3 n
N21 C26 C36 111.87(10) n
N21 C26 C25 110.58(9) n
C36 C26 C25 116.10(10) n
N21 C26 C5 113.12(10) n
C36 C26 C5 115.63(10) n
C25 C26 C5 87.42(8) n
N21 C31 H31A 109.5 n
N21 C31 H31B 109.5 n
H31A C31 H31B 109.5 n
N21 C31 H31C 109.5 n
H31A C31 H31C 109.5 n
H31B C31 H31C 109.5 n
N23 C33 H33A 109.5 n
N23 C33 H33B 109.5 n
H33A C33 H33B 109.5 n
N23 C33 H33C 109.5 n
H33A C33 H33C 109.5 n
H33B C33 H33C 109.5 n
C26 C36 H36A 109.5 n
C26 C36 H36B 109.5 n
H36A C36 H36B 109.5 n
C26 C36 H36C 109.5 n
H36A C36 H36C 109.5 n
H36B C36 H36C 109.5 n

loop_
_geom_bond_atom_site_label_1
_geom_bond_atom_site_label_2
_geom_bond_site_symmetry_2
_geom_bond_distance
_geom_bond_publ_flag
N1 C2 . 1.3490(14) n
N1 C6 . 1.4613(14) n
N1 C11 . 1.4631(14) n
C2 O12 . 1.2230(14) n
C2 N3 . 1.4060(14) n
N3 C4 . 1.3728(16) n
N3 C13 . 1.4670(15) n
C4 O14 . 1.2167(16) n
C4 C5 . 1.4822(17) n
C5 C6 . 1.5389(15) n
C5 C26 . 1.5727(16) n
C5 H5 . 1.0000 n
C6 C16 . 1.5145(16) n
C6 C25 . 1.5744(15) n
C11 H11A . 0.9800 n
C11 H11B . 0.9800 n
C11 H11C . 0.9800 n
C13 H13A . 0.9800 n
C13 H13B . 0.9800 n
C13 H13C . 0.9800 n
C16 H16A . 0.9800 n
C16 H16B . 0.9800 n
C16 H16C . 0.9800 n
N21 C22 . 1.3553(15) n
N21 C26 . 1.4592(15) n
N21 C31 . 1.4645(15) n
C22 O32 . 1.2182(15) n
C22 N23 . 1.4028(15) n
N23 C24 . 1.3680(16) n
N23 C33 . 1.4666(15) n
C24 O34 . 1.2155(14) n
C24 C25 . 1.4879(16) n
C25 C26 . 1.5355(15) n
C25 H25 . 1.0000 n
C26 C36 . 1.5192(16) n
C31 H31A . 0.9800 n
C31 H31B . 0.9800 n
C31 H31C . 0.9800 n
C33 H33A . 0.9800 n
C33 H33B . 0.9800 n
C33 H33C . 0.9800 n
C36 H36A . 0.9800 n
C36 H36B . 0.9800 n
C36 H36C . 0.9800 n

loop_
_geom_torsion_atom_site_label_1
_geom_torsion_atom_site_label_2
_geom_torsion_atom_site_label_3
_geom_torsion_atom_site_label_4
_geom_torsion
_geom_torsion_publ_flag
C6 N1 C2 O12 -174.96(11) n
C11 N1 C2 O12 -5.84(17) n
C6 N1 C2 N3 4.36(17) n
C11 N1 C2 N3 173.49(10) n
O12 C2 N3 C4 178.04(12) n
N1 C2 N3 C4 -1.30(18) n
O12 C2 N3 C13 -0.24(16) n
N1 C2 N3 C13 -179.58(11) n
C2 N3 C4 O14 -172.19(14) n
C13 N3 C4 O14 6.1(2) n
C2 N3 C4 C5 11.26(18) n
C13 N3 C4 C5 -170.50(11) n
O14 C4 C5 C6 159.71(14) n
N3 C4 C5 C6 -23.75(17) n
O14 C4 C5 C26 -92.17(17) n
N3 C4 C5 C26 84.38(14) n
C2 N1 C6 C16 115.52(12) n
C11 N1 C6 C16 -53.41(14) n
C2 N1 C6 C5 -15.81(15) n
C11 N1 C6 C5 175.26(10) n
C2 N1 C6 C25 -111.92(12) n
C11 N1 C6 C25 79.15(12) n
C4 C5 C6 N1 25.08(14) n
C26 C5 C6 N1 -98.19(10) n
C4 C5 C6 C16 -103.78(13) n
C26 C5 C6 C16 132.96(10) n
C4 C5 C6 C25 138.83(11) n
C26 C5 C6 C25 15.57(8) n
C26 N21 C22 O32 -172.70(12) n
C31 N21 C22 O32 -4.95(18) n
C26 N21 C22 N23 7.20(18) n
C31 N21 C22 N23 174.95(11) n
O32 C22 N23 C24 179.73(12) n
N21 C22 N23 C24 -0.17(17) n
O32 C22 N23 C33 -1.28(17) n
N21 C22 N23 C33 178.82(11) n
C22 N23 C24 O34 -176.44(11) n
C33 N23 C24 O34 4.56(17) n
C22 N23 C24 C25 6.99(17) n
C33 N23 C24 C25 -172.01(10) n
O34 C24 C25 C26 163.54(11) n
N23 C24 C25 C26 -19.92(15) n
O34 C24 C25 C6 -88.63(14) n
N23 C24 C25 C6 87.92(13) n
N1 C6 C25 C24 -28.35(14) n
C16 C6 C25 C24 102.22(12) n
C5 C6 C25 C24 -139.80(10) n
N1 C6 C25 C26 95.50(10) n
C16 C6 C25 C26 -133.93(10) n
C5 C6 C25 C26 -15.96(8) n
C22 N21 C26 C36 112.36(13) n
C31 N21 C26 C36 -55.07(15) n
C22 N21 C26 C25 -18.72(16) n
C31 N21 C26 C25 173.84(11) n
C22 N21 C26 C5 -114.93(13) n
C31 N21 C26 C5 77.64(14) n
C24 C25 C26 N21 24.46(14) n
C6 C25 C26 N21 -98.16(10) n
C24 C25 C26 C36 -104.38(12) n
C6 C25 C26 C36 133.00(10) n
C24 C25 C26 C5 138.22(10) n
C6 C25 C26 C5 15.60(8) n
C4 C5 C26 N21 -28.56(13) n
C6 C5 C26 N21 95.34(10) n
C4 C5 C26 C36 102.30(13) n
C6 C5 C26 C36 -133.81(11) n
C4 C5 C26 C25 -139.87(10) n
C6 C5 C26 C25 -15.97(8) n

loop_
_cod_related_entry_id
_cod_related_entry_database
_cod_related_entry_code
1 ChemSpider 9590476
